data_7018677
loop_
_publ_author_name
'Tan, Jin-Chong'
'Jain, Prashant'
'Cheetham, Anthony K.'

_publ_section_title
;
 Influence of ligand field stabilization energy on the elastic properties
 of multiferroic MOFs with the perovskite architecture.
;
_journal_issue 14
_journal_name_full 'Dalton transactions (Cambridge, England : 2003)'
_journal_page_first 3949
_journal_page_last 3952
_journal_paper_doi 10.1039/c2dt12300b
_journal_volume 41
_journal_year 2012
_chemical_formula_sum 'C5 H11 N O6 Zn'
_chemical_formula_weight 246.52
_chemical_name_systematic
;
?
;
_space_group_IT_number 167
_symmetry_cell_setting hexagonal
_symmetry_space_group_name_Hall '-R 3 2"c'
_symmetry_space_group_name_H-M 'R -3 c :H'
_atom_sites_solution_hydrogens geom
_atom_sites_solution_primary direct
_atom_sites_solution_secondary difmap
_audit_creation_method SHELXL-97
_cell_angle_alpha 90.00
_cell_angle_beta 90.00
_cell_angle_gamma 120.00
_cell_formula_units_Z 6
_cell_length_a 8.1924(8)
_cell_length_b 8.192
_cell_length_c 22.277(2)
_cell_measurement_temperature 273(2)
_cell_volume 1294.76(17)
_computing_structure_refinement 'SHELXL-97 (Sheldrick, 1997)'
_computing_structure_solution 'SHELXS-97 (Sheldrick, 1990)'
_diffrn_ambient_temperature 273(2)
_diffrn_measured_fraction_theta_full 0.964
_diffrn_measured_fraction_theta_max 0.964
_diffrn_measurement_device_type 'ccd area detector'
_diffrn_measurement_method 'omega scan'
_diffrn_radiation_monochromator graphite
_diffrn_radiation_source 'fine-focus sealed tube'
_diffrn_radiation_type MoK\a
_diffrn_radiation_wavelength 0.71073
_diffrn_reflns_av_R_equivalents 0.0230
_diffrn_reflns_av_sigmaI/netI 0.0121
_diffrn_reflns_limit_h_max 10
_diffrn_reflns_limit_h_min -10
_diffrn_reflns_limit_k_max 10
_diffrn_reflns_limit_k_min -8
_diffrn_reflns_limit_l_max 28
_diffrn_reflns_limit_l_min -27
_diffrn_reflns_number 2979
_diffrn_reflns_theta_full 27.32
_diffrn_reflns_theta_max 27.32
_diffrn_reflns_theta_min 3.40
_exptl_absorpt_coefficient_mu 2.845
_exptl_absorpt_correction_type multi-scan
_exptl_absorpt_process_details sadabs
_exptl_crystal_colour colorless
_exptl_crystal_density_diffrn 1.897
_exptl_crystal_density_method 'not measured'
_exptl_crystal_F_000 756
_exptl_crystal_size_max 0.25
_exptl_crystal_size_mid 0.1
_exptl_crystal_size_min 0.05
_refine_diff_density_max 0.378
_refine_diff_density_min -0.247
_refine_diff_density_rms 0.065
_refine_ls_extinction_method none
_refine_ls_goodness_of_fit_ref 1.145
_refine_ls_hydrogen_treatment mixed
_refine_ls_matrix_type full
_refine_ls_number_parameters 31
_refine_ls_number_reflns 318
_refine_ls_number_restraints 2
_refine_ls_restrained_S_all 1.142
_refine_ls_R_factor_all 0.0277
_refine_ls_R_factor_gt 0.0236
_refine_ls_shift/su_max 0.000
_refine_ls_shift/su_mean 0.000
_refine_ls_structure_factor_coef Fsqd
_refine_ls_weighting_details 'calc w=1/[\s^2^(Fo^2^)+(0.0300P)^2^+3.1769P] where P=(Fo^2^+2Fc^2^)/3'
_refine_ls_weighting_scheme calc
_refine_ls_wR_factor_gt 0.0581
_refine_ls_wR_factor_ref 0.0602
_reflns_number_gt 285
_reflns_number_total 318
_reflns_threshold_expression >2sigma(I)
_cod_data_source_file c2dt12300b.txt
_cod_data_source_block p163
_cod_depositor_comments
;
The following automatic conversions were performed:

'_exptl_absorpt_correction_type' value 'multi scan' changed to
'multi-scan' according to
/home/saulius/struct/CIF-dictionaries/cif_core.dic dictionary named
'cif_core.dic' version 2.4.1 from 2010-06-29.

Automatic conversion script
Id: cif_fix_values 1715 2011-07-08 13:25:40Z adriana 
;
_cod_original_cell_volume 1294.81(18)
_cod_original_sg_symbol_H-M R-3c
_cod_database_code 7018677

loop_
_symmetry_equiv_pos_as_xyz
'x, y, z'
'-y, x-y, z'
'-x+y, -x, z'
'y, x, -z+1/2'
'x-y, -y, -z+1/2'
'-x, -x+y, -z+1/2'
'x+2/3, y+1/3, z+1/3'
'-y+2/3, x-y+1/3, z+1/3'
'-x+y+2/3, -x+1/3, z+1/3'
'y+2/3, x+1/3, -z+5/6'
'x-y+2/3, -y+1/3, -z+5/6'
'-x+2/3, -x+y+1/3, -z+5/6'
'x+1/3, y+2/3, z+2/3'
'-y+1/3, x-y+2/3, z+2/3'
'-x+y+1/3, -x+2/3, z+2/3'
'y+1/3, x+2/3, -z+7/6'
'x-y+1/3, -y+2/3, -z+7/6'
'-x+1/3, -x+y+2/3, -z+7/6'
'-x, -y, -z'
'y, -x+y, -z'
'x-y, x, -z'
'-y, -x, z-1/2'
'-x+y, y, z-1/2'
'x, x-y, z-1/2'
'-x+2/3, -y+1/3, -z+1/3'
'y+2/3, -x+y+1/3, -z+1/3'
'x-y+2/3, x+1/3, -z+1/3'
'-y+2/3, -x+1/3, z-1/6'
'-x+y+2/3, y+1/3, z-1/6'
'x+2/3, x-y+1/3, z-1/6'
'-x+1/3, -y+2/3, -z+2/3'
'y+1/3, -x+y+2/3, -z+2/3'
'x-y+1/3, x+2/3, -z+2/3'
'-y+1/3, -x+2/3, z+1/6'
'-x+y+1/3, y+2/3, z+1/6'
'x+1/3, x-y+2/3, z+1/6'

loop_
_atom_site_label
_atom_site_type_symbol
_atom_site_fract_x
_atom_site_fract_y
_atom_site_fract_z
_atom_site_U_iso_or_equiv
_atom_site_adp_type
_atom_site_occupancy
_atom_site_symmetry_multiplicity
_atom_site_calc_flag
_atom_site_refinement_flags
Zn Zn 0.0000 0.0000 0.0000 0.0231(2) Uani 1 6 d S
O1 O -0.0079(2) 0.2086(2) 0.05383(7) 0.0342(4) Uani 1 1 d .
C1 C 0.1236(4) 0.3333 0.0833 0.0296(7) Uani 1 2 d S
C2 C 0.6667 0.3333 0.1376(2) 0.0573(14) Uani 1 3 d SD
N N 0.6667 0.2462(11) 0.0833 0.043(2) Uani 0.33 2 d SPD
H2 H 0.71(2) 0.255(16) 0.1577(13) 0.35(5) Uiso 1 1 d D
H1 H 0.226(4) 0.3333 0.0833 0.012(7) Uiso 1 2 d S

loop_
_atom_site_aniso_label
_atom_site_aniso_U_11
_atom_site_aniso_U_22
_atom_site_aniso_U_33
_atom_site_aniso_U_23
_atom_site_aniso_U_13
_atom_site_aniso_U_12
Zn 0.0232(2) 0.0232(2) 0.0230(3) 0.000 0.000 0.01160(12)
O1 0.0320(8) 0.0330(8) 0.0371(8) -0.0109(7) -0.0051(7) 0.0160(7)
C1 0.0278(12) 0.0269(15) 0.0338(16) 0.0013(12) 0.0007(6) 0.0135(8)
C2 0.068(2) 0.068(2) 0.035(3) 0.000 0.000 0.0342(11)
N 0.038(5) 0.031(3) 0.062(6) 0.003(2) 0.006(4) 0.019(2)

loop_
_atom_type_symbol
_atom_type_description
_atom_type_scat_dispersion_real
_atom_type_scat_dispersion_imag
_atom_type_scat_source
C C 0.0033 0.0016 'International Tables Vol C Tables 4.2.6.8 and 6.1.1.4'
H H 0.0000 0.0000 'International Tables Vol C Tables 4.2.6.8 and 6.1.1.4'
N N 0.0061 0.0033 'International Tables Vol C Tables 4.2.6.8 and 6.1.1.4'
O O 0.0106 0.0060 'International Tables Vol C Tables 4.2.6.8 and 6.1.1.4'
Zn Zn 0.2839 1.4301 'International Tables Vol C Tables 4.2.6.8 and 6.1.1.4'

loop_
_geom_angle_atom_site_label_1
_geom_angle_atom_site_label_2
_geom_angle_atom_site_label_3
_geom_angle
_geom_angle_site_symmetry_1
_geom_angle_site_symmetry_3
O1 Zn O1 91.02(6) 21 19
O1 Zn O1 180.00(10) 21 3
O1 Zn O1 88.98(6) 19 3
O1 Zn O1 88.98(6) 21 .
O1 Zn O1 180.00(10) 19 .
O1 Zn O1 91.02(6) 3 .
O1 Zn O1 88.98(6) 21 2
O1 Zn O1 88.98(6) 19 2
O1 Zn O1 91.02(6) 3 2
O1 Zn O1 91.02(6) . 2
O1 Zn O1 91.02(6) 21 20
O1 Zn O1 91.02(6) 19 20
O1 Zn O1 88.98(6) 3 20
O1 Zn O1 88.98(6) . 20
O1 Zn O1 180.00(16) 2 20
C1 O1 Zn 127.02(17) . .
O1 C1 O1 125.7(3) 17_554 .
O1 C1 H1 117.17(15) 17_554 .
O1 C1 H1 117.17(15) . .
N C2 N 52.3(6) . 2_655
N C2 N 52.3(6) . 3_665
N C2 N 52.3(6) 2_655 3_665
N C2 H2 87.9(9) . .
N C2 H2 117(7) 2_655 .
N C2 H2 138(3) 3_665 .
N N N 60.000(5) 2_655 3_665
N N C2 63.9(3) 2_655 .
N N C2 63.9(3) 3_665 .
N N C2 63.9(3) 2_655 16_544
N N C2 63.9(3) 3_665 16_544
C2 N C2 118.9(7) . 16_544

loop_
_geom_bond_atom_site_label_1
_geom_bond_atom_site_label_2
_geom_bond_distance
_geom_bond_site_symmetry_2
Zn O1 2.1149(15) 21
Zn O1 2.1149(14) 19
Zn O1 2.1149(15) 3
Zn O1 2.1149(14) .
Zn O1 2.1149(14) 2
Zn O1 2.1149(14) 20
O1 C1 1.239(2) .
C1 O1 1.239(2) 17_554
C1 H1 0.84(3) .
C2 N 1.404(6) .
C2 N 1.404(6) 2_655
C2 N 1.404(6) 3_665
C2 H2 0.998(10) .
N N 1.237(16) 2_655
N N 1.237(16) 3_665
N C2 1.404(6) 16_544

loop_
_geom_torsion_atom_site_label_1
_geom_torsion_atom_site_label_2
_geom_torsion_atom_site_label_3
_geom_torsion_atom_site_label_4
_geom_torsion
_geom_torsion_site_symmetry_1
_geom_torsion_site_symmetry_4
O1 Zn O1 C1 -152.22(15) 21 .
O1 Zn O1 C1 -148(58) 19 .
O1 Zn O1 C1 27.78(15) 3 .
O1 Zn O1 C1 118.81(9) 2 .
O1 Zn O1 C1 -61.19(9) 20 .
Zn O1 C1 O1 177.27(14) . 17_554
N C2 N N 67.68(19) 3_665 2_655
N C2 N N -67.68(19) 2_655 3_665
N C2 N C2 -33.84(9) 2_655 16_544
N C2 N C2 33.84(9) 3_665 16_544
